data_2022125
loop_
_publ_author_name
'Mroz, Damian'
'Wang, Ruimin'
'Englert, Ulli'
'Dronskowski, Richard'

_publ_section_title
;
 Can we trust the experiment? Anisotropic displacement parameters in
 1-(halomethyl)-3-nitrobenzene (halogen = Cl or Br)
;
_journal_coeditor_code SK3749
_journal_issue 6
_journal_name_full 'Acta Crystallographica Section C'
_journal_page_first
;
;
_journal_paper_doi 10.1107/S2053229620006221
_journal_volume 76
_journal_year 2020
_chemical_formula_iupac 'C7 H6 Br N O2'
_chemical_formula_moiety 'C7 H6 Br N O2'
_chemical_formula_sum 'C7 H6 Br N O2'
_chemical_formula_weight 216.04
_chemical_name_systematic
;
1-(Bromomethyl)-3-nitrobenzene
;
_space_group_crystal_system monoclinic
_space_group_IT_number 14
_space_group_name_Hall '-P 2ybc'
_space_group_name_H-M_alt 'P 1 21/c 1'
_atom_sites_solution_hydrogens geom
_atom_sites_solution_primary other
_audit_creation_method SHELXL-2018/3
_cell_angle_alpha 90
_cell_angle_beta 112.626(3)
_cell_angle_gamma 90
_cell_formula_units_Z 4
_cell_length_a 12.1412(5)
_cell_length_b 4.4763(2)
_cell_length_c 15.0876(6)
_cell_measurement_reflns_used 3178
_cell_measurement_temperature 100(2)
_cell_measurement_theta_max 38.06
_cell_measurement_theta_min 1.81
_cell_volume 756.87(6)
_computing_cell_refinement
;
RECIPE in X-AREA (Stoe & Cie, 2017)
;
_computing_data_collection
;
PLATINUS in X-AREA (Stoe & Cie, 2017)
;
_computing_data_reduction
;
INTEGRATE and LANA in X-AREA (Stoe & Cie, 2017)
;
_computing_publication_material
;
SHELXL2018 (Sheldrick, 2015)
;
_computing_structure_refinement
;
SHELXL2018 (Sheldrick, 2015)
;
_computing_structure_solution
;
SHELXS97 (Sheldrick, 2008)
;
_diffrn_ambient_temperature 100(2)
_diffrn_detector Pilatus200K
_diffrn_detector_area_resol_mean 5.81
_diffrn_measured_fraction_theta_full 0.997
_diffrn_measured_fraction_theta_max 0.999
_diffrn_measurement_device 'Eulerian 4-circle diffractometer'
_diffrn_measurement_device_type 'Stoe STADIVARI'
_diffrn_measurement_method 'rotation method, \w scans'
_diffrn_radiation_monochromator 'Graded multilayer mirror'
_diffrn_radiation_probe x-ray
_diffrn_radiation_type MoK\a
_diffrn_radiation_wavelength 0.71073
_diffrn_reflns_av_R_equivalents 0.1653
_diffrn_reflns_av_unetI/netI 0.0633
_diffrn_reflns_limit_h_max 17
_diffrn_reflns_limit_h_min -19
_diffrn_reflns_limit_k_max 7
_diffrn_reflns_limit_k_min -7
_diffrn_reflns_limit_l_max 24
_diffrn_reflns_limit_l_min -13
_diffrn_reflns_number 37127
_diffrn_reflns_theta_full 25.242
_diffrn_reflns_theta_max 34.997
_diffrn_reflns_theta_min 1.817
_diffrn_source 'Genix Mo'
_diffrn_source_current 1.000
_diffrn_source_power 0.050
_diffrn_source_voltage 50
_exptl_absorpt_coefficient_mu 5.374
_exptl_absorpt_correction_T_max 1.0000
_exptl_absorpt_correction_T_min 0.3019
_exptl_absorpt_correction_type multi-scan
_exptl_absorpt_process_details
;
[<i>LANA</i> (Blessing, 1995; Koziskova <i>et al.</i>, 2016)
in <i>X-AREA</i> (Stoe & Cie, 2017)]
;
_exptl_crystal_colour colourless
_exptl_crystal_density_diffrn 1.896
_exptl_crystal_description plate
_exptl_crystal_F_000 424
_exptl_crystal_size_max 0.230
_exptl_crystal_size_mid 0.220
_exptl_crystal_size_min 0.040
_refine_diff_density_max 0.932
_refine_diff_density_min -0.599
_refine_ls_extinction_coef 0.0022(6)
_refine_ls_extinction_expression Fc*=kFc[1+0.001xFc^2^\l^3^/sin(2\q)]^-1/4^
_refine_ls_extinction_method
;
SHELXL2018 (Sheldrick, 2015)
;
_refine_ls_goodness_of_fit_ref 1.086
_refine_ls_hydrogen_treatment constr
_refine_ls_matrix_type full
_refine_ls_number_parameters 101
_refine_ls_number_reflns 3332
_refine_ls_number_restraints 0
_refine_ls_restrained_S_all 1.086
_refine_ls_R_factor_all 0.0673
_refine_ls_R_factor_gt 0.0368
_refine_ls_shift/su_max 0.000
_refine_ls_shift/su_mean 0.000
_refine_ls_structure_factor_coef Fsqd
_refine_ls_weighting_details 'w=1/[\s^2^(Fo^2^)+(0.0200P)^2^] where P=(Fo^2^+2Fc^2^)/3'
_refine_ls_weighting_scheme calc
_refine_ls_wR_factor_gt 0.0719
_refine_ls_wR_factor_ref 0.0749
_reflns_number_gt 2062
_reflns_number_total 3332
_reflns_threshold_expression 'I > 2\s(I)'
_cod_data_source_file sk3749sup1.cif
_cod_data_source_block 2a
_cod_original_sg_symbol_H-M 'P 21/c'
_cod_database_code 2022125
_shelx_space_group_comment
;
The symmetry employed for this shelxl refinement is uniquely defined
by the following loop, which should always be used as a source of
symmetry information in preference to the above space-group names.
They are only intended as comments.
;
_shelx_estimated_absorpt_t_min 0.371
_shelx_estimated_absorpt_t_max 0.814

loop_
_space_group_symop_operation_xyz
'x, y, z'
'-x, y+1/2, -z+1/2'
'-x, -y, -z'
'x, -y-1/2, z-1/2'

loop_
_atom_site_type_symbol
_atom_site_label
_atom_site_fract_x
_atom_site_fract_y
_atom_site_fract_z
_atom_site_U_iso_or_equiv
_atom_site_adp_type
_atom_site_calc_flag
_atom_site_occupancy
_atom_site_disorder_assembly
_atom_site_disorder_group
Br Br1 -0.04496(2) 0.11089(6) 0.10366(2) 0.02885(8) Uani d 1 . .
O O1 0.41819(18) -0.2481(5) 0.51406(13) 0.0338(5) Uani d 1 . .
O O2 0.29226(18) 0.1116(5) 0.49388(13) 0.0357(4) Uani d 1 . .
N N1 0.3460(2) -0.0654(5) 0.46357(15) 0.0261(5) Uani d 1 . .
C C1 0.1097(2) 0.3165(6) 0.1373(2) 0.0290(6) Uani d 1 . .
H H1A 0.123722 0.359321 0.078099 0.035 Uiso calc 1 . .
H H1B 0.107971 0.509042 0.169032 0.035 Uiso calc 1 . .
C C2 0.2085(2) 0.1268(6) 0.20295(16) 0.0215(4) Uani d 1 . .
C C3 0.2311(2) 0.1160(6) 0.30100(16) 0.0235(4) Uani d 1 . .
H H3 0.183524 0.227637 0.326488 0.028 Uiso calc 1 . .
C C4 0.3232(2) -0.0588(5) 0.35992(17) 0.0208(5) Uani d 1 . .
C C5 0.3949(2) -0.2282(5) 0.32711(17) 0.0227(5) Uani d 1 . .
H H5 0.457244 -0.348818 0.369636 0.027 Uiso calc 1 . .
C C6 0.3725(2) -0.2158(6) 0.22947(17) 0.0225(5) Uani d 1 . .
H H6 0.420784 -0.327335 0.204678 0.027 Uiso calc 1 . .
C C7 0.2798(2) -0.0412(5) 0.16797(17) 0.0220(5) Uani d 1 . .
H H7 0.264822 -0.036348 0.101386 0.026 Uiso calc 1 . .

loop_
_atom_site_aniso_label
_atom_site_aniso_U_11
_atom_site_aniso_U_22
_atom_site_aniso_U_33
_atom_site_aniso_U_12
_atom_site_aniso_U_13
_atom_site_aniso_U_23
Br1 0.02157(11) 0.03043(12) 0.03340(13) 0.00172(14) 0.00931(9) 0.00551(14)
O1 0.0393(12) 0.0367(11) 0.0260(9) 0.0033(9) 0.0132(9) 0.0068(8)
O2 0.0391(11) 0.0439(11) 0.0282(9) -0.0018(11) 0.0175(8) -0.0125(10)
N1 0.0258(11) 0.0289(12) 0.0243(10) -0.0076(9) 0.0104(9) -0.0045(8)
C1 0.0251(13) 0.0220(12) 0.0366(14) -0.0017(9) 0.0084(11) 0.0055(10)
C2 0.0217(10) 0.0158(9) 0.0269(11) -0.0032(10) 0.0092(9) 0.0009(9)
C3 0.0245(11) 0.0182(9) 0.0300(11) -0.0030(10) 0.0130(9) -0.0041(10)
C4 0.0231(11) 0.0201(12) 0.0202(10) -0.0048(8) 0.0096(9) -0.0022(8)
C5 0.0233(12) 0.0194(11) 0.0247(12) 0.0002(9) 0.0086(10) -0.0007(9)
C6 0.0224(12) 0.0230(11) 0.0249(12) 0.0001(9) 0.0119(10) -0.0006(9)
C7 0.0219(12) 0.0217(12) 0.0225(11) -0.0020(8) 0.0086(10) 0.0009(8)

loop_
_atom_type_symbol
_atom_type_description
_atom_type_scat_dispersion_real
_atom_type_scat_dispersion_imag
_atom_type_scat_source
C C 0.0033 0.0016 'International Tables Vol C Tables 4.2.6.8 and 6.1.1.4'
H H 0.0000 0.0000 'International Tables Vol C Tables 4.2.6.8 and 6.1.1.4'
Br Br -0.2901 2.4595 'International Tables Vol C Tables 4.2.6.8 and 6.1.1.4'
N N 0.0061 0.0033 'International Tables Vol C Tables 4.2.6.8 and 6.1.1.4'
O O 0.0106 0.0060 'International Tables Vol C Tables 4.2.6.8 and 6.1.1.4'

loop_
_geom_angle_atom_site_label_1
_geom_angle_atom_site_label_2
_geom_angle_atom_site_label_3
_geom_angle_site_symmetry_1
_geom_angle_site_symmetry_3
_geom_angle
_geom_angle_publ_flag
O2 N1 O1 . . 123.8(2) ?
O2 N1 C4 . . 118.2(2) ?
O1 N1 C4 . . 117.9(2) ?
C2 C1 Br1 . . 110.34(17) ?
C2 C1 H1A . . 109.6 ?
Br1 C1 H1A . . 109.6 ?
C2 C1 H1B . . 109.6 ?
Br1 C1 H1B . . 109.6 ?
H1A C1 H1B . . 108.1 ?
C7 C2 C3 . . 119.0(2) ?
C7 C2 C1 . . 120.9(2) ?
C3 C2 C1 . . 120.2(2) ?
C4 C3 C2 . . 118.9(2) ?
C4 C3 H3 . . 120.5 ?
C2 C3 H3 . . 120.5 ?
C3 C4 C5 . . 123.3(2) ?
C3 C4 N1 . . 118.0(2) ?
C5 C4 N1 . . 118.7(2) ?
C4 C5 C6 . . 117.6(2) ?
C4 C5 H5 . . 121.2 ?
C6 C5 H5 . . 121.2 ?
C7 C6 C5 . . 120.5(2) ?
C7 C6 H6 . . 119.8 ?
C5 C6 H6 . . 119.8 ?
C6 C7 C2 . . 120.7(2) ?
C6 C7 H7 . . 119.6 ?
C2 C7 H7 . . 119.6 ?

loop_
_geom_bond_atom_site_label_1
_geom_bond_atom_site_label_2
_geom_bond_site_symmetry_2
_geom_bond_distance
_geom_bond_publ_flag
Br1 C1 . 1.974(3) ?
O1 N1 . 1.226(3) ?
O2 N1 . 1.222(3) ?
N1 C4 . 1.480(3) ?
C1 C2 . 1.493(3) ?
C1 H1A . 0.9900 ?
C1 H1B . 0.9900 ?
C2 C7 . 1.394(3) ?
C2 C3 . 1.398(3) ?
C3 C4 . 1.374(3) ?
C3 H3 . 0.9500 ?
C4 C5 . 1.381(3) ?
C5 C6 . 1.392(3) ?
C5 H5 . 0.9500 ?
C6 C7 . 1.391(3) ?
C6 H6 . 0.9500 ?
C7 H7 . 0.9500 ?

loop_
_geom_torsion_atom_site_label_1
_geom_torsion_atom_site_label_2
_geom_torsion_atom_site_label_3
_geom_torsion_atom_site_label_4
_geom_torsion_site_symmetry_1
_geom_torsion_site_symmetry_2
_geom_torsion_site_symmetry_3
_geom_torsion_site_symmetry_4
_geom_torsion
_geom_torsion_publ_flag
Br1 C1 C2 C7 . . . . 100.0(2) ?
Br1 C1 C2 C3 . . . . -80.1(3) ?
C7 C2 C3 C4 . . . . 0.3(4) ?
C1 C2 C3 C4 . . . . -179.5(2) ?
C2 C3 C4 C5 . . . . -0.6(4) ?
C2 C3 C4 N1 . . . . 179.6(2) ?
O2 N1 C4 C3 . . . . -8.9(3) ?
O1 N1 C4 C3 . . . . 171.3(2) ?
O2 N1 C4 C5 . . . . 171.2(2) ?
O1 N1 C4 C5 . . . . -8.5(3) ?
C3 C4 C5 C6 . . . . 0.8(4) ?
N1 C4 C5 C6 . . . . -179.3(2) ?
C4 C5 C6 C7 . . . . -0.9(4) ?
C5 C6 C7 C2 . . . . 0.7(4) ?
C3 C2 C7 C6 . . . . -0.4(4) ?
C1 C2 C7 C6 . . . . 179.4(2) ?

_cod_database_fobs_code 2022125
